data_1525558
loop_
_publ_author_name
'Alekseeva, O.A.'
'Sorokina, N.I.'
'Simonov, V.I.'
'Verin, I.A.'
'Yanovskii, V.K.'
'Losevskaya, T.Yu.'
'Voronkova, V.I.'

_publ_section_title
;
 Synthesis and X-ray diffraction study of K2.92 Nb2.58 Ti1.42 P2.5 O17
 single crystals
;
_journal_name_full Kristallografiya
_journal_page_first 816
_journal_page_last 822
_journal_volume 46
_journal_year 2001
_chemical_formula_sum 'K2.92 Nb2.576 O17 P2.5 Ti1.424'
_chemical_name_systematic 'K2.92 Nb2.576 Ti1.424 P2.5 O17'
_space_group_IT_number 13
_symmetry_space_group_name_Hall '-P 2yac'
_symmetry_space_group_name_H-M 'P 1 2/n 1'
_cell_angle_alpha 90
_cell_angle_beta 83.33
_cell_angle_gamma 90
_cell_formula_units_Z 4
_cell_length_a 13.8
_cell_length_b 6.412
_cell_length_c 16.893
_cell_volume 1484.670
_citation_journal_id_ASTM KRISAJ
_cod_data_source_file Alekseeva_KRISAJ_2001_1764.cif
_cod_data_source_block K2.92Nb2.576O17P2.5Ti1.424
_cod_original_cell_volume 1484.67
_cod_original_sg_symbol_Hall '-P 2yc (x-z,y,z)'
_cod_database_code 1525558

loop_
_symmetry_equiv_pos_as_xyz
x,y,z
-x+1/2,y,-z+1/2
-x,-y,-z
x-1/2,-y,z-1/2

loop_
_atom_site_label
_atom_site_type_symbol
_atom_site_fract_x
_atom_site_fract_y
_atom_site_fract_z
_atom_site_occupancy
_atom_site_U_iso_or_equiv
O6 O-2 0.54897 0.1855 0.22665 1 0.0
K2 K+1 0.40685 0.75557 0.02214 1 0.0
K6 K+1 0.93296 0.8628 0.1135 0.383 0.0
Ti2 Ti+4 0.31587 0.2783 0.14726 0.253 0.0
Nb2 Nb+5 0.31587 0.2783 0.14726 0.747 0.0
P2 P+5 0.17016 0.99465 0.0513 1 0.0
O12 O-2 0.09218 0.1678 0.0615 1 0.0
K1 K+1 0.25 0.77332 0.25 1 0.0
O15 O-2 0.74044 0.7942 0.17702 1 0.0
O3 O-2 0.02753 0.4824 0.16298 1 0.0
Ti1 Ti+4 0.68269 0.7202 0.06812 0.27 0.0
O5 O-2 0.36893 0.2823 0.02991 1 0.0
Nb1 Nb+5 0.68269 0.7202 0.06812 0.73 0.0
O11 O-2 0.11516 0.7873 0.05739 1 0.0
O8 O-2 0.22349 0.4681 0.12245 1 0.0
K4 K+1 0.74801 0.2188 0.16247 0.33 0.0
O4 O-2 0.7923 0.5533 0.03269 1 0.0
P1 P+5 0.51492 0.99604 0.18145 1 0.0
O10 O-2 0.60087 0.5282 0.12061 1 0.0
O17 O-2 0.25 0.2223 0.25 1 0.0
O9 O-2 0.40916 0.4639 0.18104 1 0.0
O18 O-2 0.41137 0.0282 0.16035 1 0.0
O1 O-2 0.51566 0.8049 0.23643 1 0.0
Nb4 Nb+5 0.1076 0.48072 0.05948 0.648 0.0
Ti4 Ti+4 0.1076 0.48072 0.05948 0.352 0.0
O2 O-2 0 0.5 0 1 0.0
O7 O-2 0.58223 0.9619 0.10405 1 0.0
Ti3 Ti+4 0.52473 0.49378 0.23224 0.549 0.0
O16 O-2 0.77038 -0.011 0.03063 1 0.0
O13 O-2 0.83999 0.5147 0.23241 1 0.0
K5 K+1 0.9193 -0.0023 0.12702 0.265 0.0
K3 K+1 0.8782 0.1518 0.13382 0.442 0.0
Nb3 Nb+5 0.52473 0.49378 0.23224 0.451 0.0
O14 O-2 0.23778 0.0095 0.1163 1 0.0
P3 P+5 0.75 0.65682 0.25 1 0.0
